data_9007614
loop_
_publ_author_name
'Hawthorne, F. C.'

_publ_section_title
;
 Refinement of the crystal structure of berzeliite
 Note: garnet structure
;
_journal_name_full 'Acta Crystallographica, Section B'
_journal_page_first 1581
_journal_page_last 1583
_journal_paper_doi 10.1107/S0567740876005888
_journal_volume 32
_journal_year 1976
_chemical_compound_source 'Langban, Sweden'
_chemical_formula_sum 'As3 Ca2 Mg1.7 Mn0.3 Na O12'
_chemical_name_mineral Berzeliite
_space_group_IT_number 230
_symmetry_space_group_name_Hall '-I 4bd 2c 3'
_symmetry_space_group_name_H-M 'I a -3 d'
_cell_angle_alpha 90
_cell_angle_beta 90
_cell_angle_gamma 90
_cell_length_a 12.355
_cell_length_b 12.355
_cell_length_c 12.355
_cell_formula_units_Z 8
_cell_volume 1885.942
_database_code_amcsd 0009564
_exptl_crystal_density_diffrn 4.069
_cod_original_cell_volume 1885.941
_cod_original_sg_symbol_H-M 'I a 3 d'
_cod_original_formula_sum '(Na Ca2) (Mg1.7 Mn.3) As3 O12'
_cod_database_code 9007614

loop_
_space_group_symop_operation_xyz
x,y,z
1/2+x,1/2+y,1/2+z
z,1/2-x,1/2+y
1/2+z,-x,+y
-y,1/2+z,1/2-x
1/2-y,+z,-x
x,1/2-y,1/2+z
1/2+x,-y,+z
-z,1/2+x,1/2-y
1/2-z,+x,-y
y,1/2-z,1/2+x
1/2+y,-z,+x
-x,1/2+y,1/2-z
1/2-x,+y,-z
3/4+x,1/4-z,3/4-y
1/4+x,3/4-z,1/4-y
3/4-z,1/4+y,3/4+x
1/4-z,3/4+y,1/4+x
3/4+y,1/4-x,3/4-z
1/4+y,3/4-x,1/4-z
3/4-x,1/4+z,3/4+y
1/4-x,3/4+z,1/4+y
3/4+z,1/4-y,3/4-x
1/4+z,3/4-y,1/4-x
3/4-y,1/4+x,3/4+z
1/4-y,3/4+x,1/4+z
1/4+x,1/4+z,1/4+y
3/4+x,3/4+z,3/4+y
1/4-z,1/4-y,1/4-x
3/4-z,3/4-y,3/4-x
1/4+y,1/4+x,1/4+z
3/4+y,3/4+x,3/4+z
1/4-x,1/4-z,1/4-y
3/4-x,3/4-z,3/4-y
1/4+z,1/4+y,1/4+x
3/4+z,3/4+y,3/4+x
1/4-y,1/4-x,1/4-z
3/4-y,3/4-x,3/4-z
1/2+z,x,1/2-y
+z,1/2+x,-y
1/2-y,-z,1/2+x
-y,1/2-z,+x
1/2+x,y,1/2-z
+x,1/2+y,-z
1/2-z,-x,1/2+y
-z,1/2-x,+y
1/2+y,z,1/2-x
+y,1/2+z,-x
1/2-x,-y,1/2+z
-x,1/2-y,+z
1/2-z,1/2+x,y
-z,+x,1/2+y
1/2+y,1/2-z,-x
+y,-z,1/2-x
1/2-x,1/2+y,z
-x,+y,1/2+z
1/2+z,1/2-x,-y
+z,-x,1/2-y
1/2-y,1/2+z,x
-y,+z,1/2+x
1/2+x,1/2-y,-z
+x,-y,1/2-z
3/4-x,3/4+z,1/4-y
1/4-x,1/4+z,3/4-y
3/4+z,3/4-y,1/4+x
1/4+z,1/4-y,3/4+x
3/4-y,3/4+x,1/4-z
1/4-y,1/4+x,3/4-z
3/4+x,3/4-z,1/4+y
1/4+x,1/4-z,3/4+y
3/4-z,3/4+y,1/4-x
1/4-z,1/4+y,3/4-x
3/4+y,3/4-x,1/4+z
1/4+y,1/4-x,3/4+z
1/4-x,3/4-z,3/4+y
3/4-x,1/4-z,1/4+y
1/4+z,3/4+y,3/4-x
3/4+z,1/4+y,1/4-x
1/4-y,3/4-x,3/4+z
3/4-y,1/4-x,1/4+z
1/4+x,3/4+z,3/4-y
3/4+x,1/4+z,1/4-y
1/4-z,3/4-y,3/4+x
3/4-z,1/4-y,1/4+x
1/4+y,3/4+x,3/4-z
3/4+y,1/4+x,1/4-z
-z,-x,-y
1/2-z,1/2-x,1/2-y
y,z,x
1/2+y,1/2+z,1/2+x
-x,-y,-z
1/2-x,1/2-y,1/2-z
z,x,y
1/2+z,1/2+x,1/2+y
-y,-z,-x
1/2-y,1/2-z,1/2-x

loop_
_atom_site_aniso_label
_atom_site_aniso_U_11
_atom_site_aniso_U_22
_atom_site_aniso_U_33
_atom_site_aniso_U_12
_atom_site_aniso_U_13
_atom_site_aniso_U_23
NaX 0.00340 0.00882 0.00882 0.00000 0.00000 0.00348
CaX 0.00340 0.00882 0.00882 0.00000 0.00000 0.00348
MgY 0.00696 0.00696 0.00696 -0.00070 -0.00070 -0.00070
MnY 0.00696 0.00696 0.00696 -0.00070 -0.00070 -0.00070
AsT 0.00240 0.00247 0.00247 0.00000 0.00000 0.00000
O 0.00642 0.00766 0.00479 0.00155 -0.00217 -0.00031

loop_
_atom_site_label
_atom_site_fract_x
_atom_site_fract_y
_atom_site_fract_z
_atom_site_occupancy
NaX 0.12500 0.00000 0.25000 0.33330
CaX 0.12500 0.00000 0.25000 0.66670
MgY 0.00000 0.00000 0.00000 0.85000
MnY 0.00000 0.00000 0.00000 0.15000
AsT 0.37500 0.00000 0.25000 1.00000
O 0.03910 0.05220 0.65680 1.00000

loop_
_cod_related_entry_id
_cod_related_entry_database
_cod_related_entry_code
1 AMCSD 0009564
